data_7205198
loop_
_publ_author_name
'Hao, Yongjing'
'Wu, Biao'
'Li, Shaoguang'
'Jia, Chuandong'
'Huang, Xiaojuan'
'Yang, Xiao-Juan'

_publ_section_title
;
 Coordination polymers derived from a flexible bis(pyridylurea) ligand:
 conformational change of the ligand and structural diversity of the
 complexes
;
_journal_issue 1
_journal_name_full CrystEngComm
_journal_page_first 215
_journal_paper_doi 10.1039/c0ce00200c
_journal_volume 13
_journal_year 2011
_chemical_formula_sum 'C14 H28 Cd N6 O12 S'
_chemical_formula_weight 616.88
_chemical_name_systematic
;
?
;
_space_group_IT_number 15
_symmetry_cell_setting monoclinic
_symmetry_space_group_name_Hall '-C 2yc'
_symmetry_space_group_name_H-M 'C 1 2/c 1'
_atom_sites_solution_hydrogens geom
_atom_sites_solution_primary direct
_atom_sites_solution_secondary difmap
_audit_creation_method SHELXL-97
_cell_angle_alpha 90.00
_cell_angle_beta 122.271(4)
_cell_angle_gamma 90.00
_cell_formula_units_Z 8
_cell_length_a 30.671(12)
_cell_length_b 7.551(3)
_cell_length_c 24.101(10)
_cell_measurement_temperature 293(2)
_cell_volume 4720(3)
_computing_cell_refinement 'Bruker SMART'
_computing_data_collection 'Bruker SMART APEX II'
_computing_data_reduction 'Bruker SAINT'
_computing_structure_refinement 'SHELXL-97 (Sheldrick, 1997)'
_computing_structure_solution 'SHELXS-97 (Sheldrick, 1990)'
_diffrn_ambient_temperature 293(2)
_diffrn_measured_fraction_theta_full 0.990
_diffrn_measured_fraction_theta_max 0.990
_diffrn_measurement_device_type 'Bruker APEX II area detector'
_diffrn_measurement_method '\w scans'
_diffrn_radiation_monochromator graphite
_diffrn_radiation_source 'fine-focus sealed tube'
_diffrn_radiation_type MoK\a
_diffrn_radiation_wavelength 0.71073
_diffrn_reflns_av_R_equivalents 0.0567
_diffrn_reflns_av_sigmaI/netI 0.0581
_diffrn_reflns_limit_h_max 37
_diffrn_reflns_limit_h_min -36
_diffrn_reflns_limit_k_max 6
_diffrn_reflns_limit_k_min -9
_diffrn_reflns_limit_l_max 29
_diffrn_reflns_limit_l_min -29
_diffrn_reflns_number 15660
_diffrn_reflns_theta_full 25.55
_diffrn_reflns_theta_max 25.55
_diffrn_reflns_theta_min 1.57
_exptl_absorpt_coefficient_mu 1.085
_exptl_absorpt_correction_T_max 0.8123
_exptl_absorpt_correction_T_min 0.7732
_exptl_absorpt_correction_type multi-scan
_exptl_absorpt_process_details SADABS
_exptl_crystal_colour colorless
_exptl_crystal_density_diffrn 1.736
_exptl_crystal_density_method 'not measured'
_exptl_crystal_description block
_exptl_crystal_F_000 2512
_exptl_crystal_size_max 0.25
_exptl_crystal_size_mid 0.20
_exptl_crystal_size_min 0.20
_refine_diff_density_max 0.519
_refine_diff_density_min -0.666
_refine_diff_density_rms 0.084
_refine_ls_extinction_method none
_refine_ls_goodness_of_fit_ref 1.017
_refine_ls_hydrogen_treatment mixed
_refine_ls_matrix_type full
_refine_ls_number_parameters 343
_refine_ls_number_reflns 4383
_refine_ls_number_restraints 4
_refine_ls_restrained_S_all 1.020
_refine_ls_R_factor_all 0.0665
_refine_ls_R_factor_gt 0.0396
_refine_ls_shift/su_max 0.000
_refine_ls_shift/su_mean 0.000
_refine_ls_structure_factor_coef Fsqd
_refine_ls_weighting_details 'calc w=1/[\s^2^(Fo^2^)+(0.0386P)^2^+0.0000P] where P=(Fo^2^+2Fc^2^)/3'
_refine_ls_weighting_scheme calc
_refine_ls_wR_factor_gt 0.0796
_refine_ls_wR_factor_ref 0.0900
_reflns_number_gt 3125
_reflns_number_total 4383
_reflns_threshold_expression >2sigma(I)
_cod_data_source_file C0CE00200C.TXT
_cod_data_source_block CdSO4L
_cod_depositor_comments
;
The following automatic conversions were performed:
'_symmetry_cell_setting' value 'Monoclinic' changed to 'monoclinic'
according to '/home/saulius/struct/CIF-dictionaries/cif_core.dic'
dictionary named 'cif_core.dic' version 2.4.1 from
2010-06-29.

'_exptl_absorpt_correction_type' value 'Multi-scan' changed
to 'multi-scan' according to
'/home/saulius/struct/CIF-dictionaries/cif_core.dic' dictionary named
'cif_core.dic' version 2.4.1 from 2010-06-29.

Automatic conversion script
Id: cif_fix_enum 1555 2011-01-17 13:19:09Z saulius 
;
_cod_original_sg_symbol_H-M C2/c
_cod_database_code 7205198

loop_
_symmetry_equiv_pos_as_xyz
'x, y, z'
'-x, y, -z+1/2'
'x+1/2, y+1/2, z'
'-x+1/2, y+1/2, -z+1/2'
'-x, -y, -z'
'x, -y, z-1/2'
'-x+1/2, -y+1/2, -z'
'x+1/2, -y+1/2, z-1/2'

loop_
_atom_site_label
_atom_site_type_symbol
_atom_site_fract_x
_atom_site_fract_y
_atom_site_fract_z
_atom_site_U_iso_or_equiv
_atom_site_adp_type
_atom_site_occupancy
_atom_site_symmetry_multiplicity
_atom_site_calc_flag
_atom_site_refinement_flags
_atom_site_disorder_assembly
_atom_site_disorder_group
Cd Cd 0.136918(11) 1.02310(4) 0.236436(14) 0.03739(12) Uani 1 1 d . . .
S S 0.16308(4) 0.76228(18) 0.14314(5) 0.0441(3) Uani 1 1 d . . .
O1 O -0.13418(10) 1.2677(5) 0.10282(14) 0.0552(9) Uani 1 1 d . . .
O2 O 0.01281(11) 0.5804(4) 0.38629(14) 0.0463(8) Uani 1 1 d . . .
O3 O 0.14743(13) 1.2815(5) 0.29480(16) 0.0563(10) Uani 1 1 d . . .
O4 O 0.22480(11) 0.9841(5) 0.29398(15) 0.0471(8) Uani 1 1 d . . .
O5 O 0.14728(18) 1.2070(5) 0.1669(2) 0.0741(13) Uani 1 1 d . . .
O6 O 0.13421(10) 0.7854(4) 0.17599(14) 0.0501(8) Uani 1 1 d . . .
O7 O 0.21842(10) 0.7792(5) 0.19280(14) 0.0547(9) Uani 1 1 d . . .
O8 O 0.15209(12) 0.5892(5) 0.11298(16) 0.0696(11) Uani 1 1 d . . .
O9 O 0.14792(14) 0.9037(5) 0.09486(15) 0.0756(11) Uani 1 1 d . . .
O10 O 0.09031(14) 0.4865(5) 0.1880(2) 0.0832(13) Uani 1 1 d D . .
O11 O 0.19308(18) 0.6902(8) 0.5730(2) 0.0918(17) Uani 1 1 d . . .
O12 O 0.25659(18) 0.9835(9) 0.6366(3) 0.128(2) Uani 1 1 d D . .
N1 N 0.04872(12) 1.0560(5) 0.16687(16) 0.0391(9) Uani 1 1 d . . .
N2 N -0.10892(12) 1.1380(5) 0.03868(15) 0.0393(9) Uani 1 1 d . . .
H2A H -0.1204 1.1023 -0.0007 0.047 Uiso 1 1 calc R . .
N3 N -0.19190(13) 1.2278(6) -0.00517(17) 0.0617(13) Uani 1 1 d . . .
H3 H -0.1972 1.1821 -0.0409 0.074 Uiso 1 1 calc R . .
N4 N 0.12653(12) 0.8524(5) 0.30821(15) 0.0385(9) Uani 1 1 d . . .
N5 N 0.09931(11) 0.6369(5) 0.44709(15) 0.0373(9) Uani 1 1 d . . .
H5 H 0.1260 0.6361 0.4864 0.045 Uiso 1 1 calc R . .
N6 N 0.05844(13) 0.5123(5) 0.49380(17) 0.0421(9) Uani 1 1 d . . .
H6 H 0.0879 0.5196 0.5301 0.051 Uiso 1 1 calc R . .
C1 C 0.02268(15) 0.9964(6) 0.1053(2) 0.0412(11) Uani 1 1 d . . .
H1 H 0.0407 0.9343 0.0904 0.049 Uiso 1 1 calc R . .
C2 C -0.02878(15) 1.0214(6) 0.06301(19) 0.0358(10) Uani 1 1 d . . .
H2 H -0.0448 0.9779 0.0204 0.043 Uiso 1 1 calc R . .
C3 C -0.05755(14) 1.1115(6) 0.08306(18) 0.0325(10) Uani 1 1 d . . .
C4 C -0.03074(15) 1.1730(7) 0.14725(19) 0.0447(12) Uani 1 1 d . . .
H4 H -0.0478 1.2340 0.1637 0.054 Uiso 1 1 calc R . .
C5 C -0.14460(15) 1.2156(6) 0.0495(2) 0.0401(11) Uani 1 1 d . . .
C6 C -0.23451(16) 1.3160(8) -0.0060(3) 0.0625(15) Uani 1 1 d . . .
H6A H -0.2566 1.3729 -0.0481 0.075 Uiso 1 1 calc R . .
H6B H -0.2211 1.4067 0.0277 0.075 Uiso 1 1 calc R . .
C7 C 0.08090(15) 0.7784(7) 0.2899(2) 0.0485(13) Uani 1 1 d . . .
H7 H 0.0554 0.7786 0.2455 0.058 Uiso 1 1 calc R . .
C8 C 0.06940(15) 0.7031(6) 0.33208(19) 0.0449(12) Uani 1 1 d . . .
H8 H 0.0370 0.6542 0.3163 0.054 Uiso 1 1 calc R . .
C9 C 0.10642(14) 0.7001(6) 0.39860(19) 0.0345(10) Uani 1 1 d . . .
C10 C 0.15474(14) 0.7701(6) 0.41803(19) 0.0400(11) Uani 1 1 d . . .
H10 H 0.1813 0.7678 0.4620 0.048 Uiso 1 1 calc R . .
C11 C 0.16270(15) 0.8426(6) 0.3716(2) 0.0427(11) Uani 1 1 d . . .
H11 H 0.1953 0.8870 0.3855 0.051 Uiso 1 1 calc R . .
C12 C 0.05346(15) 0.5745(6) 0.4389(2) 0.0351(10) Uani 1 1 d . . .
C13 C 0.01526(16) 0.4322(6) 0.4939(2) 0.0423(11) Uani 1 1 d . . .
H13A H 0.0282 0.3420 0.5277 0.051 Uiso 1 1 calc R . .
H13B H -0.0074 0.3751 0.4520 0.051 Uiso 1 1 calc R . .
C14 C 0.02109(16) 1.1427(7) 0.1859(2) 0.0482(13) Uani 1 1 d . . .
H14 H 0.0383 1.1858 0.2286 0.058 Uiso 1 1 calc R . .
H3A H 0.130(2) 1.347(8) 0.270(3) 0.080 Uiso 1 1 d . . .
H4A H 0.237(2) 1.084(8) 0.292(2) 0.080 Uiso 1 1 d . . .
H5A H 0.1521(19) 1.169(8) 0.137(2) 0.080 Uiso 1 1 d . . .
H11A H 0.212(2) 0.760(8) 0.587(3) 0.080 Uiso 1 1 d . . .
H12A H 0.2729(17) 0.945(8) 0.6811(14) 0.080 Uiso 1 1 d D . .
H3B H 0.1418(18) 1.275(7) 0.329(2) 0.080 Uiso 1 1 d . . .
H4B H 0.2275(19) 0.918(7) 0.265(3) 0.080 Uiso 1 1 d . . .
H5B H 0.132(2) 1.289(8) 0.156(3) 0.080 Uiso 1 1 d . . .
H10B H 0.0577(9) 0.507(7) 0.161(2) 0.080 Uiso 1 1 d D . .
H11B H 0.201(2) 0.622(9) 0.597(3) 0.080 Uiso 1 1 d . . .
H12B H 0.2848(13) 1.028(7) 0.642(2) 0.080 Uiso 1 1 d D . .
H1OA H 0.1036(19) 0.598(7) 0.180(2) 0.080 Uiso 1 1 d . . .

loop_
_atom_site_aniso_label
_atom_site_aniso_U_11
_atom_site_aniso_U_22
_atom_site_aniso_U_33
_atom_site_aniso_U_23
_atom_site_aniso_U_13
_atom_site_aniso_U_12
Cd 0.03540(18) 0.0436(2) 0.03810(18) 0.00222(16) 0.02292(14) -0.00067(15)
S 0.0377(6) 0.0534(9) 0.0363(6) -0.0075(6) 0.0165(5) 0.0071(5)
O1 0.0484(19) 0.078(3) 0.0527(19) -0.0063(18) 0.0359(16) 0.0015(17)
O2 0.0351(17) 0.059(2) 0.0472(18) 0.0050(16) 0.0234(15) -0.0050(15)
O3 0.069(2) 0.059(3) 0.053(2) -0.0049(18) 0.040(2) 0.0003(18)
O4 0.0396(17) 0.050(3) 0.0492(19) -0.0022(17) 0.0220(15) -0.0063(16)
O5 0.126(4) 0.051(3) 0.089(3) 0.017(2) 0.087(3) 0.016(2)
O6 0.0435(17) 0.051(2) 0.0629(19) -0.0147(17) 0.0330(16) -0.0049(15)
O7 0.0325(16) 0.063(3) 0.0586(19) -0.0130(17) 0.0174(14) 0.0041(15)
O8 0.053(2) 0.071(3) 0.074(2) -0.034(2) 0.0258(18) 0.0045(18)
O9 0.102(3) 0.083(3) 0.0409(19) 0.0078(19) 0.038(2) 0.024(2)
O10 0.049(2) 0.055(3) 0.112(3) 0.026(2) 0.021(2) 0.003(2)
O11 0.079(3) 0.095(5) 0.061(3) 0.027(2) 0.011(2) -0.023(3)
O12 0.082(3) 0.153(6) 0.165(5) -0.056(4) 0.076(4) -0.032(3)
N1 0.0372(19) 0.042(3) 0.039(2) 0.0020(17) 0.0207(17) 0.0036(16)
N2 0.0335(19) 0.057(3) 0.0308(18) 0.0001(17) 0.0195(16) 0.0033(17)
N3 0.038(2) 0.103(4) 0.045(2) 0.007(2) 0.0229(19) 0.015(2)
N4 0.037(2) 0.043(3) 0.040(2) 0.0052(18) 0.0234(17) -0.0029(17)
N5 0.0301(18) 0.048(3) 0.0345(19) 0.0052(17) 0.0180(16) -0.0021(16)
N6 0.039(2) 0.052(3) 0.046(2) 0.0066(18) 0.0303(17) -0.0017(17)
C1 0.039(2) 0.045(3) 0.044(2) -0.002(2) 0.025(2) 0.003(2)
C2 0.038(2) 0.042(3) 0.030(2) -0.004(2) 0.0203(19) 0.001(2)
C3 0.034(2) 0.035(3) 0.032(2) 0.0057(19) 0.0194(19) -0.0038(19)
C4 0.041(3) 0.060(4) 0.039(2) 0.002(2) 0.026(2) 0.002(2)
C5 0.043(3) 0.042(3) 0.047(3) 0.007(2) 0.032(2) -0.002(2)
C6 0.042(3) 0.079(5) 0.072(3) 0.017(3) 0.035(3) 0.018(3)
C7 0.038(2) 0.068(4) 0.036(2) 0.007(2) 0.018(2) -0.010(2)
C8 0.031(2) 0.059(4) 0.040(2) 0.007(2) 0.016(2) -0.010(2)
C9 0.036(2) 0.034(3) 0.042(2) 0.004(2) 0.026(2) 0.0015(19)
C10 0.034(2) 0.052(3) 0.035(2) 0.003(2) 0.0183(19) -0.004(2)
C11 0.037(2) 0.049(3) 0.046(3) 0.001(2) 0.025(2) -0.007(2)
C12 0.039(2) 0.028(3) 0.047(3) 0.002(2) 0.029(2) 0.0025(19)
C13 0.052(3) 0.034(3) 0.057(3) 0.006(2) 0.040(2) 0.001(2)
C14 0.047(3) 0.065(4) 0.032(2) -0.003(2) 0.020(2) 0.001(2)

loop_
_atom_type_symbol
_atom_type_description
_atom_type_scat_dispersion_real
_atom_type_scat_dispersion_imag
_atom_type_scat_source
C C 0.0033 0.0016 'International Tables Vol C Tables 4.2.6.8 and 6.1.1.4'
H H 0.0000 0.0000 'International Tables Vol C Tables 4.2.6.8 and 6.1.1.4'
N N 0.0061 0.0033 'International Tables Vol C Tables 4.2.6.8 and 6.1.1.4'
O O 0.0106 0.0060 'International Tables Vol C Tables 4.2.6.8 and 6.1.1.4'
S S 0.1246 0.1234 'International Tables Vol C Tables 4.2.6.8 and 6.1.1.4'
Cd Cd -0.8075 1.2024 'International Tables Vol C Tables 4.2.6.8 and 6.1.1.4'

loop_
_geom_angle_atom_site_label_1
_geom_angle_atom_site_label_2
_geom_angle_atom_site_label_3
_geom_angle
_geom_angle_site_symmetry_1
_geom_angle_site_symmetry_3
_geom_angle_publ_flag
O6 Cd N4 93.81(12) . . ?
O6 Cd N1 89.54(11) . . ?
N4 Cd N1 91.56(12) . . ?
O8 S O9 111.8(2) . . ?
O8 S O7 110.23(19) . . ?
O9 S O7 108.9(2) . . ?
O8 S O6 109.3(2) . . ?
O9 S O6 108.2(2) . . ?
O7 S O6 108.35(17) . . ?
S O6 Cd 127.25(18) . . ?
C14 N1 C1 115.9(4) . . ?
C14 N1 Cd 121.1(3) . . ?
C1 N1 Cd 123.0(3) . . ?
C3 N2 C5 127.7(4) . . ?
C5 N3 C6 122.3(4) . . ?
C11 N4 C7 116.0(3) . . ?
C11 N4 Cd 121.9(3) . . ?
C7 N4 Cd 121.4(3) . . ?
C9 N5 C12 126.9(3) . . ?
C12 N6 C13 121.7(4) . . ?
N1 C1 C2 123.6(4) . . ?
C1 C2 C3 120.4(4) . . ?
N2 C3 C2 118.7(4) . . ?
N2 C3 C4 124.9(4) . . ?
C2 C3 C4 116.3(4) . . ?
C14 C4 C3 119.0(4) . . ?
O1 C5 N3 123.6(4) . . ?
O1 C5 N2 123.4(4) . . ?
N3 C5 N2 113.0(4) . . ?
N3 C6 C6 110.4(6) . 7_475 ?
N4 C7 C8 124.5(4) . . ?
C7 C8 C9 119.4(4) . . ?
N5 C9 C8 125.6(4) . . ?
N5 C9 C10 117.7(3) . . ?
C8 C9 C10 116.7(4) . . ?
C11 C10 C9 119.6(4) . . ?
N4 C11 C10 123.7(4) . . ?
O2 C12 N6 124.0(4) . . ?
O2 C12 N5 122.0(4) . . ?
N6 C12 N5 114.0(4) . . ?
N6 C13 C13 112.1(5) . 5_566 ?
N1 C14 C4 124.8(4) . . ?

loop_
_geom_bond_atom_site_label_1
_geom_bond_atom_site_label_2
_geom_bond_distance
_geom_bond_site_symmetry_2
_geom_bond_publ_flag
Cd O6 2.285(3) . ?
Cd N4 2.312(3) . ?
Cd N1 2.313(3) . ?
S O8 1.445(4) . ?
S O9 1.461(4) . ?
S O7 1.470(3) . ?
S O6 1.480(3) . ?
O1 C5 1.211(5) . ?
O2 C12 1.216(5) . ?
N1 C14 1.331(5) . ?
N1 C1 1.333(5) . ?
N2 C3 1.367(4) . ?
N2 C5 1.384(5) . ?
N3 C5 1.345(5) . ?
N3 C6 1.457(5) . ?
N4 C11 1.327(5) . ?
N4 C7 1.344(5) . ?
N5 C9 1.383(5) . ?
N5 C12 1.394(5) . ?
N6 C12 1.333(5) . ?
N6 C13 1.457(5) . ?
C1 C2 1.359(6) . ?
C2 C3 1.389(5) . ?
C3 C4 1.388(5) . ?
C4 C14 1.366(5) . ?
C6 C6 1.507(9) 7_475 ?
C7 C8 1.365(5) . ?
C8 C9 1.384(5) . ?
C9 C10 1.398(5) . ?
C10 C11 1.380(5) . ?
C13 C13 1.518(8) 5_566 ?

loop_
_geom_hbond_atom_site_label_D
_geom_hbond_atom_site_label_H
_geom_hbond_atom_site_label_A
_geom_hbond_distance_DH
_geom_hbond_distance_HA
_geom_hbond_distance_DA
_geom_hbond_angle_DHA
_geom_hbond_site_symmetry_A
O10 H1OA O6 1.00(5) 1.73(5) 2.722(5) 172(5) .
N2 H2A O9 0.86 1.95 2.789(5) 163.1 5_575
N3 H3 O9 0.86 2.55 3.255(5) 140.2 5_575
N5 H5 O11 0.86 2.04 2.885(5) 166.2 .
N6 H6 O8 0.86 2.08 2.877(5) 153.0 6_566
O10 H10B O2 0.87(2) 1.91(2) 2.768(5) 170(5) 2
C4 H4 O1 0.93 2.25 2.845(5) 120.8 .
C8 H8 O2 0.93 2.25 2.828(5) 120.0 .
C10 H10 O11 0.93 2.57 3.318(6) 137.7 .
